data_7050219
loop_
_publ_author_name
'Virginie Vicente'
'Alain Fruchier'
'Marc Taillefer'
'Corinne Combes-Chamalet'
'Ian J. Scowen'
'Fran\,coise Pl\'enat'
'Henri-Jean Cristau'

_publ_section_title
;
 Synthesis and structural studies (1H, 13C, 31P NMR and X-ray) of new
 C-bonded cyclotriphosphazenes with heterocyclic substituents from
 novel phosphinic acid derivatives
;
_journal_issue 3
_journal_name_full 'New J. Chem.'
_journal_page_first 418
_journal_page_last 424
_journal_paper_doi 10.1039/b311046j
_journal_volume 28
_journal_year 2004
_chemical_compound_source 'synthesis as described'
_chemical_formula_moiety 'C12 H12 Cl1 N1 P1'
_chemical_formula_structural 'C12.5 H9.5 CL1.5 N1.5 P1.5 S3'
_chemical_formula_sum 'C25 H19 Cl3 N3 P3 S6'
_chemical_formula_weight 376.52
_chemical_name_systematic
;
Hexa(3-thienyl)cyclotriphosphazene
;
_space_group_IT_number 62
_symmetry_cell_setting orthorhombic
_symmetry_Int_Tables_number 62
_symmetry_space_group_name_Hall '-P 2ac 2n'
_symmetry_space_group_name_H-M 'P n m a'
_atom_sites_solution_hydrogens geom
_atom_sites_solution_primary direct
_atom_sites_solution_secondary difmap
_audit_creation_method SHELXL-97
_cell_angle_alpha 90.00
_cell_angle_beta 90.00
_cell_angle_gamma 90.00
_cell_formula_units_Z 8
_cell_length_a 9.828(2)
_cell_length_b 15.632(3)
_cell_length_c 20.084(4)
_cell_measurement_reflns_used 8000
_cell_measurement_temperature 180(2)
_cell_measurement_theta_max 24.13
_cell_measurement_theta_min 2.03
_cell_volume 3085.5(11)
_computing_cell_refinement 'IPDS software (Stoe, 1996)'
_computing_data_collection 'IPDS software (Stoe, 1996)'
_computing_data_reduction 'XRED (Stoe, 1.08, 1996)'
_computing_molecular_graphics 'ORTEP-III( Burnett and Johnson,1996)'
_computing_publication_material 'WINGX (Farrugia, 1999)'
_computing_structure_refinement 'SHELXL-97 (Sheldrick, 1998)'
_computing_structure_solution 'SIR97 (Altomare, et al.,1999)'
_diffrn_ambient_temperature 180(2)
_diffrn_detector_area_resol_mean 0
_diffrn_measured_fraction_theta_full 0.965
_diffrn_measured_fraction_theta_max 0.965
_diffrn_measurement_device_type 'Stoe IPDS'
_diffrn_measurement_method '\f scan'
_diffrn_radiation_monochromator graphite
_diffrn_radiation_source 'fine-focus sealed tube'
_diffrn_radiation_type MoK\a
_diffrn_radiation_wavelength 0.71073
_diffrn_reflns_av_R_equivalents 0.0512
_diffrn_reflns_av_sigmaI/netI 0.0278
_diffrn_reflns_limit_h_max 11
_diffrn_reflns_limit_h_min -11
_diffrn_reflns_limit_k_max 16
_diffrn_reflns_limit_k_min -16
_diffrn_reflns_limit_l_max 23
_diffrn_reflns_limit_l_min -22
_diffrn_reflns_number 14257
_diffrn_reflns_theta_full 24.13
_diffrn_reflns_theta_max 24.13
_diffrn_reflns_theta_min 2.03
_diffrn_standards_decay_% <0.1
_diffrn_standards_interval_count 0
_diffrn_standards_interval_time 0
_diffrn_standards_number 0
_exptl_absorpt_coefficient_mu 0.883
_exptl_absorpt_correction_type none
_exptl_crystal_colour colorless
_exptl_crystal_density_diffrn 1.619
_exptl_crystal_density_meas ?
_exptl_crystal_density_method .
_exptl_crystal_description prism
_exptl_crystal_F_000 1524
_refine_diff_density_max 0.316
_refine_diff_density_min -0.385
_refine_diff_density_rms 0.059
_refine_ls_extinction_method none
_refine_ls_goodness_of_fit_ref 1.051
_refine_ls_hydrogen_treatment riding
_refine_ls_matrix_type full
_refine_ls_number_parameters 304
_refine_ls_number_reflns 2472
_refine_ls_number_restraints 375
_refine_ls_restrained_S_all 0.998
_refine_ls_R_factor_all 0.0479
_refine_ls_R_factor_gt 0.0407
_refine_ls_shift/su_max 0.018
_refine_ls_shift/su_mean 0.002
_refine_ls_structure_factor_coef Fsqd
_refine_ls_weighting_details 'calc w=1/[\s^2^(Fo^2^)+(0.0485P)^2^+4.0609P] where P=(Fo^2^+2Fc^2^)/3'
_refine_ls_weighting_scheme calc
_refine_ls_wR_factor_gt 0.1031
_refine_ls_wR_factor_ref 0.1078
_reflns_number_gt 2108
_reflns_number_total 2472
_reflns_threshold_expression >2\s(I)
_cod_data_source_file b311046j.txt
_cod_data_source_block taille31
_cod_database_code 7050219

loop_
_symmetry_equiv_pos_as_xyz
'x, y, z'
'-x+1/2, -y, z+1/2'
'-x, y+1/2, -z'
'x+1/2, -y+1/2, -z+1/2'
'-x, -y, -z'
'x-1/2, y, -z-1/2'
'x, -y-1/2, z'
'-x-1/2, y-1/2, z-1/2'

loop_
_atom_site_label
_atom_site_type_symbol
_atom_site_fract_x
_atom_site_fract_y
_atom_site_fract_z
_atom_site_U_iso_or_equiv
_atom_site_adp_type
_atom_site_occupancy
_atom_site_symmetry_multiplicity
_atom_site_calc_flag
_atom_site_refinement_flags
_atom_site_disorder_assembly
_atom_site_disorder_group
P1 P 0.83206(6) 0.16076(4) 0.55327(3) 0.0271(2) Uani 1 1 d U A .
P2 P 1.07391(9) 0.2500 0.53031(5) 0.0301(3) Uani 1 2 d SU . .
N1 N 0.9897(2) 0.16278(15) 0.53358(11) 0.0340(5) Uani 1 1 d U . .
N2 N 0.7542(3) 0.2500 0.56121(15) 0.0303(7) Uani 1 2 d SU . .
C11 C 0.8160(2) 0.09969(18) 0.62842(12) 0.0296(6) Uani 1 1 d DU . .
C12 C 0.6916(6) 0.0807(4) 0.6608(3) 0.0431(14) Uani 0.63 1 d PDU A 1
H12 H 0.6056 0.1006 0.6458 0.052 Uiso 0.63 1 calc PR A 1
C13 C 0.7088(7) 0.0288(5) 0.7178(3) 0.0458(18) Uani 0.63 1 d PDU A 1
H13 H 0.6375 0.0076 0.7452 0.055 Uiso 0.63 1 calc PR A 1
S14 S 0.8750(2) 0.01062(15) 0.72939(9) 0.0689(6) Uani 0.63 1 d PDU A 1
C15 C 0.9231(6) 0.0677(5) 0.6626(2) 0.0481(13) Uani 0.63 1 d PDU A 1
H15 H 1.0153 0.0765 0.6501 0.058 Uiso 0.63 1 calc PR A 1
C12A C 0.8829(10) 0.0196(7) 0.6416(5) 0.049(2) Uani 0.37 1 d PDU A 2
H12A H 0.9445 -0.0061 0.6112 0.058 Uiso 0.37 1 calc PR A 2
C13A C 0.8504(12) -0.0160(7) 0.7011(5) 0.053(3) Uani 0.37 1 d PDU A 2
H13A H 0.8835 -0.0692 0.7172 0.064 Uiso 0.37 1 calc PR A 2
S14A S 0.7416(4) 0.0494(3) 0.74225(16) 0.0729(13) Uani 0.37 1 d PDU A 2
C15A C 0.7359(12) 0.1207(8) 0.6781(5) 0.058(3) Uani 0.37 1 d PDU A 2
H15A H 0.6805 0.1705 0.6783 0.070 Uiso 0.37 1 calc PR A 2
C16 C 0.7429(2) 0.09816(17) 0.49296(12) 0.0292(6) Uani 1 1 d DU . .
C17 C 0.7868(8) 0.0171(6) 0.4673(5) 0.0334(19) Uani 0.76 1 d PDU A 1
H17A H 0.8689 -0.0099 0.4808 0.040 Uiso 0.76 1 calc PR A 1
C18 C 0.7020(14) -0.0167(9) 0.4231(8) 0.051(3) Uani 0.76 1 d PDU A 1
H18A H 0.7170 -0.0698 0.4013 0.061 Uiso 0.76 1 calc PR A 1
S19 S 0.56295(19) 0.04634(12) 0.40999(8) 0.0577(5) Uani 0.76 1 d PDU A 1
C20 C 0.6225(7) 0.1224(5) 0.4649(3) 0.0397(15) Uani 0.76 1 d PDU A 1
H20A H 0.5771 0.1746 0.4745 0.048 Uiso 0.76 1 calc PR A 1
C20A C 0.5987(19) 0.1028(14) 0.4805(10) 0.050(6) Uani 0.24 1 d PDU A 2
H20B H 0.5410 0.1439 0.5008 0.060 Uiso 0.24 1 calc PR A 2
C19A C 0.5535(19) 0.0431(14) 0.4371(7) 0.049(4) Uani 0.24 1 d PDU A 2
H19A H 0.4620 0.0366 0.4227 0.059 Uiso 0.24 1 calc PR A 2
S18A S 0.6842(15) -0.0174(9) 0.4131(8) 0.067(3) Uani 0.24 1 d PDU A 2
C17A C 0.802(2) 0.0322(17) 0.4608(16) 0.033(5) Uani 0.24 1 d PDU A 2
H17B H 0.8954 0.0162 0.4643 0.039 Uiso 0.24 1 calc PR A 2
C21 C 1.1973(4) 0.2500 0.5968(2) 0.0402(10) Uani 1 2 d SU . .
C22 C 1.1610(7) 0.2247(4) 0.6639(3) 0.052(3) Uani 0.50 1 d PU . .
C23 C 1.2705(8) 0.2242(5) 0.7056(3) 0.066(3) Uani 0.50 1 d PU . .
S24 S 1.41477(14) 0.2500 0.66501(8) 0.0702(4) Uani 1 2 d SU . .
C25 C 1.3330(4) 0.2500 0.5900(2) 0.0433(10) Uani 1 2 d SU . .
H25 H 1.3784 0.2500 0.5482 0.052 Uiso 1 2 calc SR . .
C26 C 1.1750(4) 0.2500 0.45663(19) 0.0325(9) Uani 1 2 d SU . .
C27 C 1.2195(4) 0.1782(3) 0.42424(18) 0.0618(11) Uani 1 1 d U . .
C28 C 1.310(2) 0.2006(15) 0.3730(7) 0.055(4) Uani 0.50 1 d PU . .
S29 S 1.3009(6) 0.1925(4) 0.35433(19) 0.0517(9) Uani 0.50 1 d PU . .
C1 C 0.8178(5) 0.2500 0.3472(2) 0.0584(14) Uani 1 2 d SU . .
Cl12 Cl 0.90350(14) 0.15921(8) 0.32363(6) 0.0909(4) Uani 1 1 d U . .
Cl1A Cl 0.65702(17) 0.2342(4) 0.31178(11) 0.097(2) Uani 0.50 1 d PU . .
H22 H 1.067(7) 0.2500 0.686(3) 0.11(2) Uiso 1 2 d S . .
H27 H 1.212(4) 0.129(3) 0.436(2) 0.077(15) Uiso 1 1 d . . .
H1 H 0.811(7) 0.2500 0.394(3) 0.10(2) Uiso 1 2 d S . .
H28 H 1.359(8) 0.166(5) 0.333(4) 0.06(2) Uiso 0.50 1 d P . .

loop_
_atom_site_aniso_label
_atom_site_aniso_U_11
_atom_site_aniso_U_22
_atom_site_aniso_U_33
_atom_site_aniso_U_23
_atom_site_aniso_U_13
_atom_site_aniso_U_12
P1 0.0236(3) 0.0256(4) 0.0322(4) 0.0013(3) 0.0036(3) 0.0003(3)
P2 0.0217(5) 0.0333(6) 0.0353(5) 0.000 0.0043(4) 0.000
N1 0.0253(11) 0.0291(14) 0.0477(13) 0.0012(10) 0.0069(9) 0.0030(9)
N2 0.0239(15) 0.0248(18) 0.0421(18) 0.000 0.0074(13) 0.000
C11 0.0312(13) 0.0266(16) 0.0309(13) -0.0022(11) 0.0004(10) -0.0034(11)
C12 0.039(3) 0.045(4) 0.045(3) 0.001(2) 0.005(2) -0.012(2)
C13 0.056(3) 0.041(4) 0.040(4) -0.003(3) 0.007(3) -0.022(3)
S14 0.0946(14) 0.0640(14) 0.0479(11) 0.0181(9) 0.0091(9) 0.0216(11)
C15 0.045(3) 0.062(4) 0.037(3) 0.008(3) 0.004(2) 0.014(3)
C12A 0.052(5) 0.043(6) 0.051(5) 0.012(4) 0.020(4) 0.017(4)
C13A 0.074(7) 0.035(6) 0.050(6) 0.007(4) 0.008(5) 0.002(4)
S14A 0.089(3) 0.089(3) 0.0410(19) 0.0321(18) 0.0277(17) 0.045(2)
C15A 0.069(7) 0.063(8) 0.043(5) 0.018(5) 0.013(5) 0.034(6)
C16 0.0286(13) 0.0290(16) 0.0301(13) 0.0023(11) 0.0026(10) -0.0002(11)
C17 0.036(3) 0.026(4) 0.038(3) 0.000(3) 0.005(2) 0.000(2)
C18 0.067(5) 0.033(5) 0.053(7) -0.006(3) 0.000(4) 0.017(4)
S19 0.0620(8) 0.0529(9) 0.0581(11) -0.0210(8) -0.0296(9) 0.0104(6)
C20 0.039(3) 0.031(3) 0.049(3) -0.009(2) -0.005(2) 0.002(2)
C20A 0.028(6) 0.042(11) 0.080(14) 0.000(8) -0.006(8) -0.010(7)
C19A 0.033(6) 0.089(10) 0.026(9) 0.004(7) -0.016(7) -0.015(6)
S18A 0.090(5) 0.062(5) 0.049(3) -0.006(3) -0.011(3) -0.017(4)
C17A 0.034(6) 0.020(9) 0.045(9) 0.010(6) 0.002(7) -0.010(6)
C21 0.031(2) 0.050(3) 0.040(2) 0.000 -0.0013(16) 0.000
C22 0.048(3) 0.064(8) 0.044(3) 0.020(3) -0.003(2) -0.003(3)
C23 0.082(4) 0.064(8) 0.053(3) 0.023(3) -0.020(3) -0.011(3)
S24 0.0514(8) 0.0763(11) 0.0827(10) 0.000 -0.0296(7) 0.000
C25 0.034(2) 0.039(3) 0.056(3) 0.000 -0.0052(18) 0.000
C26 0.0222(17) 0.040(3) 0.0350(19) 0.000 0.0021(15) 0.000
C27 0.093(3) 0.044(2) 0.049(2) 0.0052(17) 0.0273(19) 0.014(2)
C28 0.048(5) 0.085(9) 0.032(7) -0.006(6) 0.005(5) 0.023(5)
S29 0.0595(17) 0.0597(17) 0.036(2) -0.0057(16) 0.0176(17) 0.0028(11)
C1 0.058(3) 0.082(4) 0.036(2) 0.000 0.007(2) 0.000
Cl12 0.1145(10) 0.0664(8) 0.0919(8) 0.0110(6) -0.0126(7) 0.0223(7)
Cl1A 0.0441(8) 0.141(5) 0.1075(14) -0.059(3) 0.0134(9) -0.0291(18)

loop_
_atom_type_symbol
_atom_type_description
_atom_type_scat_dispersion_real
_atom_type_scat_dispersion_imag
_atom_type_scat_source
C C 0.0033 0.0016 'International Tables Vol C Tables 4.2.6.8 and 6.1.1.4'
H H 0.0000 0.0000 'International Tables Vol C Tables 4.2.6.8 and 6.1.1.4'
N N 0.0061 0.0033 'International Tables Vol C Tables 4.2.6.8 and 6.1.1.4'
P P 0.1023 0.0942 'International Tables Vol C Tables 4.2.6.8 and 6.1.1.4'
S S 0.1246 0.1234 'International Tables Vol C Tables 4.2.6.8 and 6.1.1.4'
Cl Cl 0.1484 0.1585 'International Tables Vol C Tables 4.2.6.8 and 6.1.1.4'

loop_
_geom_angle_atom_site_label_1
_geom_angle_atom_site_label_2
_geom_angle_atom_site_label_3
_geom_angle
_geom_angle_site_symmetry_1
_geom_angle_site_symmetry_3
_geom_angle_publ_flag
N1 P1 N2 118.11(13) . . ?
N1 P1 C16 108.55(12) . . ?
N2 P1 C16 108.10(14) . . ?
N1 P1 C11 107.71(12) . . ?
N2 P1 C11 109.77(14) . . ?
C16 P1 C11 103.64(12) . . ?
N1 P2 N1 117.32(16) . 7_565 ?
N1 P2 C26 108.86(10) . . ?
N1 P2 C26 108.86(10) 7_565 . ?
N1 P2 C21 108.55(11) . . ?
N1 P2 C21 108.55(11) 7_565 . ?
C26 P2 C21 103.88(18) . . ?
P2 N1 P1 121.96(14) . . ?
P1 N2 P1 121.46(18) . 7_565 ?
C15A C11 C15 100.0(5) . . ?
C15A C11 C12 35.5(6) . . ?
C15 C11 C12 111.2(4) . . ?
C15A C11 C12A 110.6(5) . . ?
C15 C11 C12A 39.6(4) . . ?
C12 C11 C12A 97.3(5) . . ?
C15A C11 P1 124.1(5) . . ?
C15 C11 P1 123.7(3) . . ?
C12 C11 P1 125.1(3) . . ?
C12A C11 P1 125.3(4) . . ?
C13 C12 C11 112.9(5) . . ?
C12 C13 S14 109.1(5) . . ?
C13 S14 C15 94.2(3) . . ?
C11 C15 S14 112.5(4) . . ?
C13A C12A C11 114.3(8) . . ?
C12A C13A S14A 109.3(8) . . ?
C13A S14A C15A 92.6(5) . . ?
C11 C15A S14A 113.1(6) . . ?
C17A C16 C20 113.0(12) . . ?
C17A C16 C17 12.3(19) . . ?
C20 C16 C17 111.0(4) . . ?
C17A C16 C20A 112.4(11) . . ?
C20 C16 C20A 20.1(8) . . ?
C17 C16 C20A 106.1(11) . . ?
C17A C16 P1 122.0(9) . . ?
C20 C16 P1 123.6(3) . . ?
C17 C16 P1 125.4(4) . . ?
C20A C16 P1 124.9(9) . . ?
C18 C17 C16 113.8(7) . . ?
C17 C18 S19 112.1(8) . . ?
C18 S19 C20 91.6(5) . . ?
C16 C20 S19 111.5(5) . . ?
C19A C20A C16 113.7(17) . . ?
C20A C19A S18A 109.0(14) . . ?
C19A S18A C17A 96.0(11) . . ?
C16 C17A S18A 108.8(14) . . ?
C25 C21 C22 109.9(4) . 7_565 ?
C25 C21 C22 109.9(4) . . ?
C22 C21 C22 31.6(6) 7_565 . ?
C25 C21 P2 126.4(3) . . ?
C22 C21 P2 121.5(3) 7_565 . ?
C22 C21 P2 121.5(3) . . ?
C22 C22 C23 90.3(4) 7_565 . ?
C22 C22 C21 74.2(3) 7_565 . ?
C23 C22 C21 112.2(6) . . ?
C22 C22 C23 59.7(4) 7_565 7_565 ?
C23 C22 C23 30.6(6) . 7_565 ?
C21 C22 C23 100.8(5) . 7_565 ?
C23 C23 C22 89.7(4) 7_565 . ?
C23 C23 C22 59.7(4) 7_565 7_565 ?
C22 C23 C22 30.0(5) . 7_565 ?
C23 C23 S24 76.2(3) 7_565 . ?
C22 C23 S24 111.4(5) . . ?
C22 C23 S24 101.3(4) 7_565 . ?
C23 S24 C23 27.7(5) . 7_565 ?
C23 S24 C25 91.8(3) . . ?
C23 S24 C25 91.8(3) 7_565 . ?
C21 C25 S24 112.2(4) . . ?
C27 C26 C27 110.2(4) . 7_565 ?
C27 C26 P2 124.9(2) . . ?
C27 C26 P2 124.9(2) 7_565 . ?
C26 C27 C28 110.2(10) . . ?
C26 C27 S29 116.9(4) . . ?
C28 C27 S29 12.9(9) . . ?
C27 C28 C28 104.5(10) . 7_565 ?
C27 C28 S29 111.7(14) . 7_565 ?
C28 C28 S29 13.0(6) 7_565 7_565 ?
C27 S29 C28 88.4(7) . 7_565 ?
C27 S29 S29 97.9(3) . 7_565 ?
C28 S29 S29 13.0(6) 7_565 7_565 ?
Cl12 C1 Cl12 111.5(3) 7_565 . ?
Cl12 C1 Cl1A 116.5(3) 7_565 . ?
Cl12 C1 Cl1A 102.4(3) . . ?
Cl12 C1 Cl1A 102.4(3) 7_565 7_565 ?
Cl12 C1 Cl1A 116.5(3) . 7_565 ?
Cl1A C1 Cl1A 16.2(4) . 7_565 ?
Cl1A Cl1A C1 81.9(2) 7_565 . ?

loop_
_geom_bond_atom_site_label_1
_geom_bond_atom_site_label_2
_geom_bond_distance
_geom_bond_site_symmetry_2
_geom_bond_publ_flag
P1 N1 1.599(2) . ?
P1 N2 1.5991(15) . ?
P1 C16 1.787(3) . ?
P1 C11 1.793(3) . ?
P2 N1 1.596(2) . ?
P2 N1 1.596(2) 7_565 ?
P2 C26 1.782(4) . ?
P2 C21 1.804(4) . ?
N2 P1 1.5991(15) 7_565 ?
C11 C15A 1.313(9) . ?
C11 C15 1.353(6) . ?
C11 C12 1.416(6) . ?
C11 C12A 1.438(9) . ?
C12 C13 1.413(9) . ?
C13 S14 1.674(8) . ?
S14 C15 1.680(6) . ?
C12A C13A 1.357(13) . ?
C13A S14A 1.694(10) . ?
S14A C15A 1.704(9) . ?
C16 C17A 1.35(2) . ?
C16 C20 1.365(7) . ?
C16 C17 1.434(8) . ?
C16 C20A 1.441(18) . ?
C17 C18 1.328(14) . ?
C18 S19 1.705(11) . ?
S19 C20 1.724(7) . ?
C20A C19A 1.35(2) . ?
C19A S18A 1.667(16) . ?
S18A C17A 1.69(2) . ?
C21 C25 1.341(6) . ?
C21 C22 1.450(7) 7_565 ?
C21 C22 1.450(7) . ?
C22 C22 0.790(13) 7_565 ?
C22 C23 1.364(9) . ?
C22 C23 1.580(9) 7_565 ?
C23 C23 0.805(14) 7_565 ?
C23 C22 1.580(9) 7_565 ?
C23 S24 1.684(8) . ?
S24 C23 1.684(8) 7_565 ?
S24 C25 1.708(5) . ?
C26 C27 1.370(4) . ?
C26 C27 1.370(4) 7_565 ?
C27 C28 1.41(2) . ?
C27 S29 1.631(5) . ?
C28 C28 1.54(5) 7_565 ?
C28 S29 1.71(2) 7_565 ?
S29 C28 1.71(2) 7_565 ?
S29 S29 1.798(12) 7_565 ?
C1 Cl12 1.717(3) 7_565 ?
C1 Cl12 1.717(3) . ?
C1 Cl1A 1.751(5) . ?
C1 Cl1A 1.751(5) 7_565 ?
Cl1A Cl1A 0.493(13) 7_565 ?
